data_2220955
loop_
_publ_author_name
'Zhang, Kou-Lin'
'Yang, Bo'
'Ng, Seik Weng'

_publ_section_title
;
 Diaquabis(1,10-phenanthroline-\k^2^<i>N</i>,<i>N</i>')zinc(II)
 2-hydroxy-5-sulfonatobenzoate tetrahydrate
;
_journal_coeditor_code XU2475
_journal_issue 2
_journal_name_full 'Acta Crystallographica Section E'
_journal_page_first m239
_journal_page_last m240
_journal_paper_doi 10.1107/S1600536809003055
_journal_volume 65
_journal_year 2009
_chemical_formula_iupac '[Zn (C12 H8 N2)2 (H2 O)2] C7 H4 O6 S , 4H2 O'
_chemical_formula_moiety 'C24 H20 N4 O2 Zn 2+ , C7 H4 O6 S 2- , 4H2 O'
_chemical_formula_sum 'C31 H32 N4 O12 S Zn'
_chemical_formula_weight 750.04
_chemical_name_systematic
;
Diaquabis(1,10-phenanthroline-\k^2^<i>N</i>,<i>N</i>')zinc(II)
2-hydroxy-5-sulfonatobenzoate tetrahydrate
;
_space_group_IT_number 2
_symmetry_cell_setting triclinic
_symmetry_space_group_name_Hall '-P 1'
_symmetry_space_group_name_H-M 'P -1'
_atom_sites_solution_hydrogens geom
_atom_sites_solution_primary direct
_atom_sites_solution_secondary difmap
_audit_creation_method SHELXL97
_cell_angle_alpha 96.937(2)
_cell_angle_beta 101.495(2)
_cell_angle_gamma 98.856(2)
_cell_formula_units_Z 2
_cell_length_a 10.0750(10)
_cell_length_b 12.2630(10)
_cell_length_c 13.9270(10)
_cell_measurement_reflns_used 2300
_cell_measurement_temperature 293(2)
_cell_measurement_theta_max 22.9
_cell_measurement_theta_min 2.5
_cell_volume 1645.6(2)
_computing_cell_refinement 'SAINT (Bruker, 2004)'
_computing_data_collection 'APEX2 (Bruker, 2004)'
_computing_data_reduction 'SAINT (Bruker, 2004)'
_computing_molecular_graphics 'X-SEED (Barbour, 2001)'
_computing_publication_material 'publCIF (Westrip, 2009)'
_computing_structure_refinement 'SHELXL97 (Sheldrick, 2008)'
_computing_structure_solution 'SHELXS97 (Sheldrick, 2008)'
_diffrn_ambient_temperature 293(2)
_diffrn_measured_fraction_theta_full 0.970
_diffrn_measured_fraction_theta_max 0.970
_diffrn_measurement_device_type 'Bruker APEXII area-detector'
_diffrn_measurement_method '\f and \w'
_diffrn_radiation_monochromator graphite
_diffrn_radiation_source 'fine-focus sealed tube'
_diffrn_radiation_type MoK\a
_diffrn_radiation_wavelength 0.71073
_diffrn_reflns_av_R_equivalents 0.0195
_diffrn_reflns_av_sigmaI/netI 0.0517
_diffrn_reflns_limit_h_max 12
_diffrn_reflns_limit_h_min -13
_diffrn_reflns_limit_k_max 15
_diffrn_reflns_limit_k_min -14
_diffrn_reflns_limit_l_max 15
_diffrn_reflns_limit_l_min -18
_diffrn_reflns_number 10806
_diffrn_reflns_theta_full 27.50
_diffrn_reflns_theta_max 27.50
_diffrn_reflns_theta_min 1.70
_diffrn_standards_decay_% 0
_diffrn_standards_interval_count 0
_diffrn_standards_interval_time 0
_diffrn_standards_number 0
_exptl_absorpt_coefficient_mu 0.880
_exptl_absorpt_correction_T_max 0.82
_exptl_absorpt_correction_T_min 0.36
_exptl_absorpt_correction_type multi-scan
_exptl_absorpt_process_details '(SADABS; Sheldrick, 1996)'
_exptl_crystal_colour colourless
_exptl_crystal_density_diffrn 1.514
_exptl_crystal_density_method 'not measured'
_exptl_crystal_description block
_exptl_crystal_F_000 776
_exptl_crystal_size_max 0.38
_exptl_crystal_size_mid 0.30
_exptl_crystal_size_min 0.22
_refine_diff_density_max 0.283
_refine_diff_density_min -0.346
_refine_ls_extinction_method none
_refine_ls_goodness_of_fit_ref 0.932
_refine_ls_hydrogen_treatment mixed
_refine_ls_matrix_type full
_refine_ls_number_parameters 513
_refine_ls_number_reflns 7315
_refine_ls_number_restraints 106
_refine_ls_restrained_S_all 0.991
_refine_ls_R_factor_all 0.0632
_refine_ls_R_factor_gt 0.0372
_refine_ls_shift/su_max 0.001
_refine_ls_shift/su_mean 0.001
_refine_ls_structure_factor_coef Fsqd
_refine_ls_weighting_details 'calc w = 1/[\s^2^(Fo^2^)+(0.0512P)^2^] where P=(Fo^2^+2Fc^2^)/3'
_refine_ls_weighting_scheme calc
_refine_ls_wR_factor_gt 0.0881
_refine_ls_wR_factor_ref 0.0947
_reflns_number_gt 4849
_reflns_number_total 7315
_reflns_threshold_expression I>2\s(I)
_cod_data_source_file xu2475.cif
_cod_data_source_block I
_cod_original_cell_volume 1645.5(2)
_cod_database_code 2220955
_cod_database_fobs_code 2220955

loop_
_symmetry_equiv_pos_as_xyz
'x, y, z'
'-x, -y, -z'

loop_
_atom_site_type_symbol
_atom_site_label
_atom_site_fract_x
_atom_site_fract_y
_atom_site_fract_z
_atom_site_U_iso_or_equiv
_atom_site_adp_type
_atom_site_calc_flag
_atom_site_refinement_flags
_atom_site_occupancy
_atom_site_disorder_assembly
_atom_site_disorder_group
Zn Zn1 0.50705(3) 0.73388(2) 0.26312(2) 0.03952(10) Uani d . 1 . .
S S1 1.09039(9) 0.91846(6) 0.82131(5) 0.0656(2) Uani d D 1 . .
N N1 0.40757(18) 0.83635(15) 0.35340(14) 0.0376(4) Uani d . 1 . .
N N2 0.5761(2) 0.69351(16) 0.40972(14) 0.0417(5) Uani d . 1 . .
N N3 0.5781(2) 0.59926(17) 0.18305(14) 0.0439(5) Uani d . 1 . .
N N4 0.32841(19) 0.59452(15) 0.22700(14) 0.0402(5) Uani d . 1 . .
O O1 0.9002(2) 0.85085(16) 0.42946(13) 0.0634(5) Uani d . 1 . .
O O2 0.9822(2) 0.70605(17) 0.36560(14) 0.0701(6) Uani d . 1 . .
O O3 1.1172(3) 0.59708(19) 0.47739(18) 0.0844(7) Uani d D 1 A .
H H3 1.064(4) 0.613(4) 0.428(2) 0.127 Uiso d D 1 . .
O O4 0.9776(4) 0.9750(3) 0.7937(2) 0.0854(15) Uani d PDU 0.757(7) A 1
O O5 1.0879(5) 0.8618(3) 0.9044(3) 0.0724(11) Uani d PDU 0.757(7) A 1
O O6 1.2238(5) 0.9995(3) 0.8373(3) 0.1028(16) Uani d PDU 0.757(7) A 1
O O4' 0.9391(7) 0.8922(10) 0.8218(8) 0.104(5) Uani d PDU 0.243(7) A 2
O O5' 1.1646(14) 0.8780(11) 0.9059(9) 0.101(5) Uani d PDU 0.243(7) A 2
O O6' 1.1326(10) 1.0279(5) 0.8124(7) 0.054(3) Uani d PDU 0.243(7) A 2
O O1W 0.69078(17) 0.84787(16) 0.28148(14) 0.0517(4) Uani d D 1 . .
H H11 0.757(2) 0.841(2) 0.3255(15) 0.078 Uiso d D 1 . .
H H12 0.713(3) 0.8936(19) 0.2443(16) 0.078 Uiso d D 1 . .
O O2W 0.42757(19) 0.79208(16) 0.13328(14) 0.0555(5) Uani d D 1 . .
H H21 0.3404(11) 0.779(2) 0.114(2) 0.083 Uiso d D 1 . .
H H22 0.459(2) 0.8582(13) 0.127(2) 0.083 Uiso d D 1 . .
O O3W 0.1536(2) 0.73101(18) 0.05280(15) 0.0658(5) Uani d DU 1 . .
H H31 0.103(3) 0.742(3) 0.0938(18) 0.099 Uiso d D 1 . .
H H32 0.134(3) 0.770(2) 0.0068(16) 0.099 Uiso d D 1 . .
O O4W 0.2383(3) 1.0300(3) 0.0895(2) 0.1163(9) Uani d DU 1 . .
H H41 0.182(4) 1.052(4) 0.123(3) 0.174 Uiso d D 1 . .
H H42 0.190(4) 0.990(4) 0.035(2) 0.174 Uiso d D 1 . .
O O5W -0.0022(2) 0.78419(18) 0.18724(16) 0.0698(6) Uani d DU 1 . .
H H51 -0.008(4) 0.8523(12) 0.190(2) 0.105 Uiso d D 1 . .
H H52 -0.010(4) 0.763(2) 0.2422(14) 0.105 Uiso d D 1 . .
O O6W 0.5032(7) 1.0198(5) 0.1338(4) 0.0941(15) Uani d PDU 0.54(6) . .
O O6W' 0.4960(7) 0.9808(5) 0.0703(5) 0.0941(15) Uani d PD 0.46 . .
H H61 0.5655(17) 1.030(3) 0.1029(18) 0.141 Uiso d D 1 . .
H H62 0.429(2) 1.038(4) 0.105(3) 0.141 Uiso d D 1 . .
C C1 0.4359(2) 0.82539(18) 0.45066(17) 0.0364(5) Uani d . 1 . .
C C2 0.5265(2) 0.74973(19) 0.48134(17) 0.0387(5) Uani d . 1 . .
C C3 0.6591(3) 0.6232(2) 0.4370(2) 0.0579(7) Uani d . 1 . .
H H3A 0.6932 0.5842 0.3887 0.069 Uiso calc R 1 . .
C C4 0.6975(3) 0.6053(3) 0.5344(3) 0.0764(9) Uani d . 1 . .
H H4 0.7556 0.5550 0.5505 0.092 Uiso calc R 1 . .
C C5 0.6491(3) 0.6622(3) 0.6058(2) 0.0751(9) Uani d . 1 . .
H H5 0.6747 0.6512 0.6713 0.090 Uiso calc R 1 . .
C C6 0.5605(3) 0.7376(2) 0.58146(19) 0.0545(7) Uani d . 1 . .
C C7 0.5041(3) 0.8011(3) 0.6521(2) 0.0681(8) Uani d . 1 . .
H H7 0.5275 0.7939 0.7188 0.082 Uiso calc R 1 . .
C C8 0.4186(3) 0.8704(2) 0.6232(2) 0.0589(8) Uani d . 1 . .
H H8 0.3832 0.9101 0.6703 0.071 Uiso calc R 1 . .
C C9 0.3807(2) 0.88451(19) 0.52230(19) 0.0443(6) Uani d . 1 . .
C C10 0.2908(3) 0.9557(2) 0.4877(2) 0.0531(7) Uani d . 1 . .
H H10 0.2512 0.9960 0.5317 0.064 Uiso calc R 1 . .
C C11 0.2621(3) 0.9652(2) 0.3902(2) 0.0542(7) Uani d . 1 . .
H H11A 0.2022 1.0116 0.3669 0.065 Uiso calc R 1 . .
C C12 0.3231(2) 0.90484(19) 0.3246(2) 0.0461(6) Uani d . 1 . .
H H12A 0.3035 0.9132 0.2581 0.055 Uiso calc R 1 . .
C C13 0.4829(3) 0.50289(19) 0.15053(16) 0.0411(6) Uani d . 1 . .
C C14 0.3499(2) 0.50073(19) 0.17326(16) 0.0407(5) Uani d . 1 . .
C C15 0.2076(3) 0.5927(2) 0.25028(19) 0.0496(6) Uani d . 1 . .
H H15 0.1927 0.6562 0.2873 0.060 Uiso calc R 1 . .
C C16 0.1008(3) 0.4998(2) 0.2220(2) 0.0602(7) Uani d . 1 . .
H H16 0.0175 0.5020 0.2407 0.072 Uiso calc R 1 . .
C C17 0.1194(3) 0.4070(2) 0.1673(2) 0.0624(8) Uani d . 1 . .
H H17 0.0484 0.3453 0.1472 0.075 Uiso calc R 1 . .
C C18 0.2475(3) 0.4041(2) 0.14070(18) 0.0516(7) Uani d . 1 . .
C C19 0.2778(4) 0.3086(2) 0.0854(2) 0.0712(9) Uani d . 1 . .
H H19 0.2102 0.2448 0.0633 0.085 Uiso calc R 1 . .
C C20 0.4028(4) 0.3099(2) 0.0649(2) 0.0696(9) Uani d . 1 . .
H H20 0.4206 0.2463 0.0299 0.084 Uiso calc R 1 . .
C C21 0.5102(3) 0.4076(2) 0.09595(18) 0.0533(7) Uani d . 1 . .
C C22 0.6413(3) 0.4162(3) 0.0741(2) 0.0641(8) Uani d . 1 . .
H H22A 0.6641 0.3555 0.0382 0.077 Uiso calc R 1 . .
C C23 0.7349(3) 0.5124(3) 0.1051(2) 0.0644(8) Uani d . 1 . .
H H23 0.8214 0.5180 0.0901 0.077 Uiso calc R 1 . .
C C24 0.7002(3) 0.6032(2) 0.15969(19) 0.0551(7) Uani d . 1 . .
H H24 0.7652 0.6687 0.1805 0.066 Uiso calc R 1 . .
C C25 0.9671(3) 0.7750(2) 0.4384(2) 0.0512(6) Uani d . 1 . .
C C26 1.0362(2) 0.7593(2) 0.54018(19) 0.0449(6) Uani d . 1 A .
C C27 1.0324(2) 0.8337(2) 0.62312(18) 0.0442(6) Uani d . 1 . .
H H27 0.9882 0.8942 0.6145 0.053 Uiso calc R 1 A .
C C28 1.0928(3) 0.8198(2) 0.71780(19) 0.0484(6) Uani d . 1 A .
C C29 1.1577(3) 0.7286(3) 0.7311(2) 0.0644(8) Uani d . 1 . .
H H29 1.1969 0.7177 0.7947 0.077 Uiso calc R 1 A .
C C30 1.1638(3) 0.6547(3) 0.6508(3) 0.0714(9) Uani d . 1 A .
H H30 1.2075 0.5941 0.6603 0.086 Uiso calc R 1 . .
C C31 1.1054(3) 0.6693(2) 0.5552(2) 0.0573(7) Uani d . 1 . .

loop_
_atom_site_aniso_label
_atom_site_aniso_U_11
_atom_site_aniso_U_22
_atom_site_aniso_U_33
_atom_site_aniso_U_12
_atom_site_aniso_U_13
_atom_site_aniso_U_23
Zn1 0.04032(17) 0.04133(17) 0.03760(16) 0.01290(12) 0.00851(12) 0.00213(11)
S1 0.0877(6) 0.0620(5) 0.0438(4) 0.0094(4) 0.0046(4) 0.0170(4)
N1 0.0359(11) 0.0355(10) 0.0403(11) 0.0103(8) 0.0060(9) 0.0005(9)
N2 0.0415(11) 0.0416(11) 0.0453(12) 0.0148(9) 0.0107(9) 0.0085(9)
N3 0.0423(12) 0.0524(12) 0.0394(11) 0.0176(10) 0.0097(9) 0.0041(9)
N4 0.0406(11) 0.0406(11) 0.0409(11) 0.0097(9) 0.0107(9) 0.0062(9)
O1 0.0622(12) 0.0758(13) 0.0498(11) 0.0292(11) -0.0026(9) 0.0050(10)
O2 0.0863(15) 0.0732(13) 0.0538(12) 0.0241(11) 0.0205(11) 0.0014(10)
O3 0.116(2) 0.0723(14) 0.0890(18) 0.0524(14) 0.0495(16) 0.0187(13)
O4 0.123(3) 0.084(3) 0.0535(18) 0.055(2) 0.0025(17) 0.0085(16)
O5 0.106(3) 0.068(2) 0.0442(17) 0.009(2) 0.0146(19) 0.0256(15)
O6 0.113(3) 0.083(2) 0.088(2) -0.029(2) -0.010(2) 0.0347(19)
O4' 0.100(7) 0.099(8) 0.115(8) -0.011(5) 0.075(6) -0.024(6)
O5' 0.139(10) 0.096(8) 0.065(7) 0.025(7) 0.007(7) 0.026(5)
O6' 0.066(6) 0.046(4) 0.064(5) 0.021(4) 0.025(4) 0.025(4)
O1W 0.0425(10) 0.0623(12) 0.0495(11) 0.0061(9) 0.0048(8) 0.0192(9)
O2W 0.0574(11) 0.0635(12) 0.0460(11) 0.0180(10) 0.0058(10) 0.0111(10)
O3W 0.0660(13) 0.0783(14) 0.0580(13) 0.0261(11) 0.0105(10) 0.0185(11)
O4W 0.145(3) 0.096(2) 0.099(2) 0.0271(19) 0.0184(19) -0.0103(16)
O5W 0.0734(14) 0.0677(13) 0.0767(15) 0.0189(12) 0.0283(12) 0.0169(11)
O6W 0.115(3) 0.091(3) 0.078(3) 0.013(2) 0.024(3) 0.023(3)
O6W' 0.115(3) 0.091(3) 0.078(3) 0.013(2) 0.024(3) 0.023(3)
C1 0.0338(12) 0.0333(12) 0.0398(13) 0.0011(10) 0.0098(10) 0.0001(10)
C2 0.0371(13) 0.0393(13) 0.0390(13) 0.0047(10) 0.0080(10) 0.0070(10)
C3 0.0621(18) 0.0594(17) 0.0632(19) 0.0307(15) 0.0179(15) 0.0210(14)
C4 0.084(2) 0.083(2) 0.080(2) 0.0452(19) 0.0197(19) 0.0421(19)
C5 0.087(2) 0.094(2) 0.0559(19) 0.032(2) 0.0137(17) 0.0404(18)
C6 0.0597(17) 0.0634(17) 0.0434(15) 0.0095(14) 0.0134(13) 0.0190(13)
C7 0.084(2) 0.084(2) 0.0392(16) 0.0082(18) 0.0221(15) 0.0144(15)
C8 0.0627(19) 0.0658(18) 0.0488(17) 0.0029(15) 0.0277(15) -0.0032(14)
C9 0.0404(14) 0.0418(13) 0.0487(15) 0.0005(11) 0.0170(12) -0.0036(11)
C10 0.0445(15) 0.0436(14) 0.072(2) 0.0066(12) 0.0261(14) -0.0097(13)
C11 0.0415(15) 0.0450(15) 0.076(2) 0.0176(12) 0.0113(14) 0.0008(14)
C12 0.0420(14) 0.0425(14) 0.0535(16) 0.0158(11) 0.0050(12) 0.0060(12)
C13 0.0552(15) 0.0397(13) 0.0308(12) 0.0174(12) 0.0069(11) 0.0088(10)
C14 0.0516(15) 0.0383(13) 0.0314(12) 0.0094(11) 0.0043(11) 0.0095(10)
C15 0.0439(15) 0.0537(16) 0.0527(16) 0.0095(12) 0.0134(12) 0.0091(12)
C16 0.0488(17) 0.0710(19) 0.0586(18) 0.0008(14) 0.0124(14) 0.0139(15)
C17 0.0621(19) 0.0613(18) 0.0537(18) -0.0128(15) 0.0043(14) 0.0145(15)
C18 0.0693(19) 0.0425(14) 0.0380(14) 0.0025(13) 0.0045(13) 0.0095(11)
C19 0.106(3) 0.0404(16) 0.059(2) 0.0000(16) 0.0144(19) 0.0007(14)
C20 0.114(3) 0.0418(16) 0.0536(18) 0.0264(17) 0.0167(19) -0.0018(13)
C21 0.083(2) 0.0474(15) 0.0351(14) 0.0336(15) 0.0106(13) 0.0069(12)
C22 0.092(2) 0.073(2) 0.0411(16) 0.0530(19) 0.0180(16) 0.0075(14)
C23 0.0593(18) 0.101(2) 0.0461(17) 0.0459(18) 0.0169(14) 0.0138(16)
C24 0.0457(15) 0.0748(19) 0.0482(16) 0.0234(14) 0.0118(13) 0.0053(14)
C25 0.0460(15) 0.0575(16) 0.0501(16) 0.0075(13) 0.0133(13) 0.0064(13)
C26 0.0374(13) 0.0493(14) 0.0539(16) 0.0117(11) 0.0170(12) 0.0151(12)
C27 0.0372(13) 0.0491(14) 0.0500(15) 0.0132(11) 0.0106(11) 0.0139(12)
C28 0.0452(15) 0.0537(15) 0.0515(16) 0.0091(12) 0.0146(12) 0.0216(13)
C29 0.0629(19) 0.078(2) 0.066(2) 0.0272(16) 0.0183(15) 0.0413(17)
C30 0.082(2) 0.071(2) 0.088(2) 0.0460(18) 0.0382(19) 0.0433(19)
C31 0.0589(17) 0.0553(16) 0.070(2) 0.0202(14) 0.0297(15) 0.0212(15)

loop_
_atom_type_symbol
_atom_type_description
_atom_type_scat_dispersion_real
_atom_type_scat_dispersion_imag
_atom_type_scat_source
C C 0.0033 0.0016 'International Tables Vol C Tables 4.2.6.8 and 6.1.1.4'
H H 0.0000 0.0000 'International Tables Vol C Tables 4.2.6.8 and 6.1.1.4'
N N 0.0061 0.0033 'International Tables Vol C Tables 4.2.6.8 and 6.1.1.4'
O O 0.0106 0.0060 'International Tables Vol C Tables 4.2.6.8 and 6.1.1.4'
S S 0.1246 0.1234 'International Tables Vol C Tables 4.2.6.8 and 6.1.1.4'
Zn Zn 0.2839 1.4301 'International Tables Vol C Tables 4.2.6.8 and 6.1.1.4'

loop_
_geom_angle_atom_site_label_1
_geom_angle_atom_site_label_2
_geom_angle_atom_site_label_3
_geom_angle_site_symmetry_1
_geom_angle_site_symmetry_3
_geom_angle
_geom_angle_publ_flag
O2W Zn1 O1W . . 89.83(7) ?
O2W Zn1 N1 . . 93.87(7) ?
O1W Zn1 N1 . . 97.42(7) ?
O2W Zn1 N2 . . 171.00(7) ?
O1W Zn1 N2 . . 90.11(7) ?
N1 Zn1 N2 . . 77.21(7) ?
O2W Zn1 N3 . . 92.55(7) ?
O1W Zn1 N3 . . 94.26(8) ?
N1 Zn1 N3 . . 166.67(7) ?
N2 Zn1 N3 . . 96.43(7) ?
O2W Zn1 N4 . . 89.26(7) ?
O1W Zn1 N4 . . 170.12(7) ?
N1 Zn1 N4 . . 92.46(7) ?
N2 Zn1 N4 . . 92.32(7) ?
N3 Zn1 N4 . . 75.96(7) ?
O6' S1 O5 . . 133.1(4) ?
O6' S1 O4 . . 67.2(4) ?
O5 S1 O4 . . 115.8(2) ?
O6' S1 O5' . . 116.8(5) ?
O5 S1 O5' . . 30.8(5) ?
O4 S1 O5' . . 140.9(7) ?
O6' S1 O6 . . 42.2(3) ?
O5 S1 O6 . . 110.5(2) ?
O4 S1 O6 . . 109.3(2) ?
O5' S1 O6 . . 82.5(5) ?
O6' S1 O4' . . 112.4(5) ?
O5 S1 O4' . . 76.4(5) ?
O4 S1 O4' . . 46.8(5) ?
O5' S1 O4' . . 107.2(5) ?
O6 S1 O4' . . 151.4(4) ?
O6' S1 C28 . . 114.8(3) ?
O5 S1 C28 . . 108.38(19) ?
O4 S1 C28 . . 108.01(15) ?
O5' S1 C28 . . 104.5(6) ?
O6 S1 C28 . . 104.2(2) ?
O4' S1 C28 . . 99.3(4) ?
C12 N1 C1 . . 118.06(19) ?
C12 N1 Zn1 . . 128.06(16) ?
C1 N1 Zn1 . . 113.88(14) ?
C3 N2 C2 . . 117.8(2) ?
C3 N2 Zn1 . . 128.40(17) ?
C2 N2 Zn1 . . 113.79(15) ?
C24 N3 C13 . . 118.0(2) ?
C24 N3 Zn1 . . 126.88(18) ?
C13 N3 Zn1 . . 115.07(15) ?
C15 N4 C14 . . 118.1(2) ?
C15 N4 Zn1 . . 128.09(16) ?
C14 N4 Zn1 . . 113.80(15) ?
C31 O3 H3 . . 104(3) ?
Zn1 O1W H11 . . 117.2(17) ?
Zn1 O1W H12 . . 129.0(17) ?
H11 O1W H12 . . 112.9(17) ?
Zn1 O2W H21 . . 116(2) ?
Zn1 O2W H22 . . 118(2) ?
H21 O2W H22 . . 109.6(16) ?
H31 O3W H32 . . 108.2(16) ?
H41 O4W H42 . . 107.2(18) ?
H51 O5W H52 . . 109.5(17) ?
O6W' O6W H61 . . 57.6(9) ?
O6W' O6W H62 . . 82(3) ?
H61 O6W H62 . . 113.0(18) ?
O6W O6W' H61 . . 54.9(9) ?
O6W O6W' H62 . . 45.5(13) ?
H61 O6W' H62 . . 86(2) ?
N1 C1 C9 . . 123.0(2) ?
N1 C1 C2 . . 117.85(19) ?
C9 C1 C2 . . 119.2(2) ?
N2 C2 C6 . . 123.1(2) ?
N2 C2 C1 . . 117.3(2) ?
C6 C2 C1 . . 119.6(2) ?
N2 C3 C4 . . 123.0(3) ?
N2 C3 H3A . . 118.5 ?
C4 C3 H3A . . 118.5 ?
C5 C4 C3 . . 119.0(3) ?
C5 C4 H4 . . 120.5 ?
C3 C4 H4 . . 120.5 ?
C4 C5 C6 . . 120.6(3) ?
C4 C5 H5 . . 119.7 ?
C6 C5 H5 . . 119.7 ?
C2 C6 C5 . . 116.4(2) ?
C2 C6 C7 . . 119.3(3) ?
C5 C6 C7 . . 124.3(3) ?
C8 C7 C6 . . 121.0(3) ?
C8 C7 H7 . . 119.5 ?
C6 C7 H7 . . 119.5 ?
C7 C8 C9 . . 121.5(2) ?
C7 C8 H8 . . 119.2 ?
C9 C8 H8 . . 119.2 ?
C10 C9 C1 . . 116.7(2) ?
C10 C9 C8 . . 124.0(2) ?
C1 C9 C8 . . 119.4(2) ?
C11 C10 C9 . . 119.9(2) ?
C11 C10 H10 . . 120.0 ?
C9 C10 H10 . . 120.0 ?
C10 C11 C12 . . 119.6(2) ?
C10 C11 H11A . . 120.2 ?
C12 C11 H11A . . 120.2 ?
N1 C12 C11 . . 122.8(2) ?
N1 C12 H12A . . 118.6 ?
C11 C12 H12A . . 118.6 ?
N3 C13 C21 . . 122.9(2) ?
N3 C13 C14 . . 117.6(2) ?
C21 C13 C14 . . 119.5(2) ?
N4 C14 C18 . . 122.4(2) ?
N4 C14 C13 . . 117.5(2) ?
C18 C14 C13 . . 120.0(2) ?
N4 C15 C16 . . 123.2(2) ?
N4 C15 H15 . . 118.4 ?
C16 C15 H15 . . 118.4 ?
C17 C16 C15 . . 119.5(3) ?
C17 C16 H16 . . 120.2 ?
C15 C16 H16 . . 120.2 ?
C16 C17 C18 . . 119.7(3) ?
C16 C17 H17 . . 120.2 ?
C18 C17 H17 . . 120.2 ?
C14 C18 C17 . . 117.0(2) ?
C14 C18 C19 . . 119.4(3) ?
C17 C18 C19 . . 123.6(3) ?
C20 C19 C18 . . 120.8(3) ?
C20 C19 H19 . . 119.6 ?
C18 C19 H19 . . 119.6 ?
C19 C20 C21 . . 121.7(3) ?
C19 C20 H20 . . 119.2 ?
C21 C20 H20 . . 119.2 ?
C22 C21 C13 . . 116.6(3) ?
C22 C21 C20 . . 124.7(2) ?
C13 C21 C20 . . 118.6(3) ?
C23 C22 C21 . . 120.4(2) ?
C23 C22 H22A . . 119.8 ?
C21 C22 H22A . . 119.8 ?
C22 C23 C24 . . 119.5(3) ?
C22 C23 H23 . . 120.3 ?
C24 C23 H23 . . 120.3 ?
N3 C24 C23 . . 122.6(3) ?
N3 C24 H24 . . 118.7 ?
C23 C24 H24 . . 118.7 ?
O1 C25 O2 . . 124.6(3) ?
O1 C25 C26 . . 119.1(2) ?
O2 C25 C26 . . 116.2(2) ?
C27 C26 C31 . . 118.1(2) ?
C27 C26 C25 . . 120.4(2) ?
C31 C26 C25 . . 121.5(2) ?
C28 C27 C26 . . 121.5(2) ?
C28 C27 H27 . . 119.2 ?
C26 C27 H27 . . 119.2 ?
C27 C28 C29 . . 119.3(3) ?
C27 C28 S1 . . 120.31(19) ?
C29 C28 S1 . . 120.4(2) ?
C30 C29 C28 . . 120.3(3) ?
C30 C29 H29 . . 119.9 ?
C28 C29 H29 . . 119.9 ?
C29 C30 C31 . . 120.7(3) ?
C29 C30 H30 . . 119.6 ?
C31 C30 H30 . . 119.6 ?
O3 C31 C30 . . 119.2(3) ?
O3 C31 C26 . . 120.8(3) ?
C30 C31 C26 . . 120.0(3) ?

loop_
_geom_bond_atom_site_label_1
_geom_bond_atom_site_label_2
_geom_bond_site_symmetry_2
_geom_bond_distance
_geom_bond_publ_flag
Zn1 O2W . 2.0810(18) ?
Zn1 O1W . 2.0914(17) ?
Zn1 N1 . 2.1615(17) ?
Zn1 N2 . 2.164(2) ?
Zn1 N3 . 2.1720(18) ?
Zn1 N4 . 2.2130(19) ?
S1 O6' . 1.372(5) ?
S1 O5 . 1.422(3) ?
S1 O4 . 1.433(3) ?
S1 O5' . 1.448(6) ?
S1 O6 . 1.503(3) ?
S1 O4' . 1.511(6) ?
S1 C28 . 1.773(3) ?
N1 C12 . 1.325(3) ?
N1 C1 . 1.355(3) ?
N2 C3 . 1.327(3) ?
N2 C2 . 1.363(3) ?
N3 C24 . 1.330(3) ?
N3 C13 . 1.367(3) ?
N4 C15 . 1.318(3) ?
N4 C14 . 1.365(3) ?
O1 C25 . 1.234(3) ?
O2 C25 . 1.288(3) ?
O3 C31 . 1.351(3) ?
O3 H3 . 0.853(11) ?
O1W H11 . 0.832(10) ?
O1W H12 . 0.843(10) ?
O2W H21 . 0.849(10) ?
O2W H22 . 0.845(10) ?
O3W H31 . 0.849(10) ?
O3W H32 . 0.853(10) ?
O4W H41 . 0.859(11) ?
O4W H42 . 0.858(11) ?
O5W H51 . 0.844(10) ?
O5W H52 . 0.851(10) ?
O6W O6W' . 0.937(6) ?
O6W H61 . 0.831(11) ?
O6W H62 . 0.843(8) ?
O6W' H61 . 0.857(11) ?
O6W' H62 . 1.17(3) ?
C1 C9 . 1.415(3) ?
C1 C2 . 1.441(3) ?
C2 C6 . 1.400(3) ?
C3 C4 . 1.388(4) ?
C3 H3A . 0.9300 ?
C4 C5 . 1.358(4) ?
C4 H4 . 0.9300 ?
C5 C6 . 1.406(4) ?
C5 H5 . 0.9300 ?
C6 C7 . 1.438(4) ?
C7 C8 . 1.341(4) ?
C7 H7 . 0.9300 ?
C8 C9 . 1.420(4) ?
C8 H8 . 0.9300 ?
C9 C10 . 1.409(4) ?
C10 C11 . 1.354(4) ?
C10 H10 . 0.9300 ?
C11 C12 . 1.400(3) ?
C11 H11A . 0.9300 ?
C12 H12A . 0.9300 ?
C13 C21 . 1.410(3) ?
C13 C14 . 1.434(3) ?
C14 C18 . 1.407(3) ?
C15 C16 . 1.398(4) ?
C15 H15 . 0.9300 ?
C16 C17 . 1.351(4) ?
C16 H16 . 0.9300 ?
C17 C18 . 1.417(4) ?
C17 H17 . 0.9300 ?
C18 C19 . 1.430(4) ?
C19 C20 . 1.344(4) ?
C19 H19 . 0.9300 ?
C20 C21 . 1.443(4) ?
C20 H20 . 0.9300 ?
C21 C22 . 1.405(4) ?
C22 C23 . 1.356(4) ?
C22 H22A . 0.9300 ?
C23 C24 . 1.400(4) ?
C23 H23 . 0.9300 ?
C24 H24 . 0.9300 ?
C25 C26 . 1.498(4) ?
C26 C27 . 1.394(3) ?
C26 C31 . 1.408(3) ?
C27 C28 . 1.380(3) ?
C27 H27 . 0.9300 ?
C28 C29 . 1.393(4) ?
C29 C30 . 1.369(4) ?
C29 H29 . 0.9300 ?
C30 C31 . 1.388(4) ?
C30 H30 . 0.9300 ?

loop_
_geom_hbond_atom_site_label_D
_geom_hbond_atom_site_label_H
_geom_hbond_atom_site_label_A
_geom_hbond_site_symmetry_A
_geom_hbond_distance_DH
_geom_hbond_distance_HA
_geom_hbond_distance_DA
_geom_hbond_angle_DHA
_geom_hbond_publ_flag
O1W H11 O1 . 0.830(10) 1.810(10) 2.632(2) 170(3) y
O1W H12 O6 2_776 0.840(10) 1.950(10) 2.793(4) 177(2) y
O1W H12 O6' 2_776 0.840(10) 2.04(2) 2.787(7) 147(2) y
O2W H21 O3W . 0.850(10) 1.870(10) 2.714(3) 170(3) y
O2W H22 O6W . 0.850(10) 1.950(10) 2.778(6) 166(3) y
O2W H22 O6W' . 0.850(10) 1.80(2) 2.615(6) 160(3) y
O3W H31 O5W . 0.850(10) 1.910(10) 2.754(3) 173(3) y
O3W H32 O5 1_454 0.850(10) 1.950(10) 2.805(4) 178(3) y
O3W H32 O5' 1_454 0.850(10) 2.08(2) 2.892(10) 159(3) y
O4W H41 O4 2_676 0.860(10) 2.17(3) 2.962(5) 153(5) y
O4W H41 O4' 2_676 0.860(10) 1.74(2) 2.598(8) 173(5) y
O4W H42 O5 1_454 0.860(10) 2.220(10) 3.065(5) 169(5) y
O4W H42 O5' 1_454 0.860(10) 2.08(2) 2.869(15) 153(4) y
O5W H51 O4 2_676 0.840(10) 2.070(10) 2.900(4) 168(4) y
O5W H51 O6' 2_676 0.840(10) 2.07(2) 2.823(8) 148(3) y
O5W H52 O2 1_455 0.850(10) 1.940(10) 2.792(3) 175(3) y
O6W H61 O6 2_776 0.830(10) 2.22(3) 2.751(8) 122(3) y
O6W H62 O4W . 0.840(10) 1.88(2) 2.642(7) 150(4) y
